data_7703658
loop_
_publ_author_name
'Lei, Caijin'
'Yang, Hongwei'
'Cheng, Guangbin'

_publ_section_title
;
 New pyrazole energetic materials and their energetic salts: combining the
 dinitromethyl group with nitropyrazole.
;
_journal_issue 5
_journal_name_full 'Dalton transactions (Cambridge, England : 2003)'
_journal_page_first 1660
_journal_page_last 1667
_journal_paper_doi 10.1039/c9dt04235k
_journal_volume 49
_journal_year 2020
_chemical_formula_moiety 'C4 H2 N5 Na O6'
_chemical_formula_sum 'C4 H2 N5 Na O6'
_chemical_formula_weight 239.10
_space_group_crystal_system orthorhombic
_space_group_IT_number 61
_space_group_name_Hall '-P 2ac 2ab'
_space_group_name_H-M_alt 'P b c a'
_atom_sites_solution_hydrogens geom
_atom_sites_solution_primary dual
_audit_block_doi 10.5517/ccdc.csd.cc23dfgf
_audit_creation_date 2019-05-24
_audit_creation_method
;
Olex2 1.2
(compiled 2018.05.29 svn.r3508 for OlexSys, GUI svn.r5506)
;
_audit_update_record
;
2019-08-21 deposited with the CCDC.	2020-01-07 downloaded from the CCDC.
;
_cell_angle_alpha 90
_cell_angle_beta 90
_cell_angle_gamma 90
_cell_formula_units_Z 8
_cell_length_a 7.1249(14)
_cell_length_b 14.795(3)
_cell_length_c 15.912(3)
_cell_measurement_reflns_used 2561
_cell_measurement_temperature 100
_cell_measurement_theta_max 26.462
_cell_measurement_theta_min 2.561
_cell_volume 1677.3(6)
_computing_cell_refinement 'SAINT V8.38A (?, 2016)'
_computing_data_reduction 'SAINT V8.38A (?, 2016)'
_computing_molecular_graphics 'Olex2 (Dolomanov et al., 2009)'
_computing_publication_material 'Olex2 (Dolomanov et al., 2009)'
_computing_structure_refinement 'ShelXL (Sheldrick, 2015)'
_computing_structure_solution 'ShelXT (Sheldrick, 2015)'
_diffrn_ambient_temperature 100.0
_diffrn_measured_fraction_theta_full 0.996
_diffrn_measured_fraction_theta_max 0.988
_diffrn_measurement_device_type 'Bruker APEX-II CCD'
_diffrn_measurement_method '\f and \w scans'
_diffrn_radiation_type MoK\a
_diffrn_radiation_wavelength 0.71073
_diffrn_reflns_av_R_equivalents 0.0744
_diffrn_reflns_av_unetI/netI 0.0559
_diffrn_reflns_Laue_measured_fraction_full 0.996
_diffrn_reflns_Laue_measured_fraction_max 0.988
_diffrn_reflns_limit_h_max 9
_diffrn_reflns_limit_h_min -7
_diffrn_reflns_limit_k_max 19
_diffrn_reflns_limit_k_min -19
_diffrn_reflns_limit_l_max 20
_diffrn_reflns_limit_l_min -15
_diffrn_reflns_number 9927
_diffrn_reflns_point_group_measured_fraction_full 0.996
_diffrn_reflns_point_group_measured_fraction_max 0.988
_diffrn_reflns_theta_full 25.242
_diffrn_reflns_theta_max 27.482
_diffrn_reflns_theta_min 2.560
_diffrn_standards_number 0
_exptl_absorpt_coefficient_mu 0.218
_exptl_absorpt_correction_T_max 0.7455
_exptl_absorpt_correction_T_min 0.6118
_exptl_absorpt_correction_type multi-scan
_exptl_absorpt_process_details
'SADABS-2016/2 (Bruker,2016/2) was used for absorption correction. wR2(int) was 0.0944 before and 0.0672 after correction. The Ratio of minimum to maximum transmission is 0.8207. The \l/2 correction factor is Not present.'
_exptl_crystal_colour yellow
_exptl_crystal_colour_primary yellow
_exptl_crystal_density_diffrn 1.894
_exptl_crystal_description needle
_exptl_crystal_F_000 960
_exptl_crystal_size_max 0.12
_exptl_crystal_size_mid 0.08
_exptl_crystal_size_min 0.04
_refine_diff_density_max 0.706
_refine_diff_density_min -0.521
_refine_diff_density_rms 0.104
_refine_ls_extinction_method none
_refine_ls_goodness_of_fit_ref 1.116
_refine_ls_hydrogen_treatment constr
_refine_ls_matrix_type full
_refine_ls_number_parameters 145
_refine_ls_number_reflns 1906
_refine_ls_number_restraints 0
_refine_ls_restrained_S_all 1.116
_refine_ls_R_factor_all 0.0942
_refine_ls_R_factor_gt 0.0592
_refine_ls_shift/su_max 0.000
_refine_ls_shift/su_mean 0.000
_refine_ls_structure_factor_coef Fsqd
_refine_ls_weighting_details 'w=1/[\s^2^(Fo^2^)+(0.0921P)^2^+1.2389P] where P=(Fo^2^+2Fc^2^)/3'
_refine_ls_weighting_scheme calc
_refine_ls_wR_factor_gt 0.1583
_refine_ls_wR_factor_ref 0.1803
_reflns_Friedel_coverage 0.000
_reflns_number_gt 1329
_reflns_number_total 1906
_reflns_threshold_expression 'I > 2\s(I)'
_cod_data_source_file c9dt04235k2.cif
_cod_data_source_block 22019593_0m
_cod_original_cell_volume 1677.4(6)
_cod_database_code 7703658
_shelx_shelxl_version_number 2018/3
_shelx_space_group_comment
;
The symmetry employed for this shelxl refinement is uniquely defined
by the following loop, which should always be used as a source of
symmetry information in preference to the above space-group names.
They are only intended as comments.
;
_shelx_estimated_absorpt_t_max 0.991
_shelx_estimated_absorpt_t_min 0.974
_olex2_refinement_description
;
1. Fixed Uiso
 At 1.2 times of:
  All C(H) groups, All N(H) groups
2.a Aromatic/amide H refined with riding coordinates:
 N5(H5), C3(H3)
;
_olex2_submission_special_instructions 'No special instructions were received'

loop_
_space_group_symop_operation_xyz
'x, y, z'
'-x+1/2, -y, z+1/2'
'-x, y+1/2, -z+1/2'
'x+1/2, -y+1/2, -z'
'-x, -y, -z'
'x-1/2, y, -z-1/2'
'x, -y-1/2, z-1/2'
'-x-1/2, y-1/2, z'

loop_
_atom_site_label
_atom_site_type_symbol
_atom_site_fract_x
_atom_site_fract_y
_atom_site_fract_z
_atom_site_U_iso_or_equiv
_atom_site_adp_type
_atom_site_occupancy
_atom_site_site_symmetry_order
_atom_site_calc_flag
_atom_site_refinement_flags_posn
_atom_site_refinement_flags_adp
_atom_site_refinement_flags_occupancy
_atom_site_disorder_assembly
_atom_site_disorder_group
Na1 Na 0.30889(18) 0.23710(8) 0.57421(8) 0.0135(4) Uani 1 1 d . . . . .
O5 O 0.9132(4) 0.28865(16) 0.60640(16) 0.0216(6) Uani 1 1 d . . . . .
O4 O 0.5805(4) 0.35888(16) 0.55731(16) 0.0224(6) Uani 1 1 d . . . . .
O2 O 0.9148(4) 0.60595(16) 0.62551(16) 0.0234(6) Uani 1 1 d . . . . .
O3 O 0.6725(4) 0.44288(16) 0.45308(16) 0.0246(6) Uani 1 1 d . . . . .
O1 O 0.8460(4) 0.58910(17) 0.49308(16) 0.0246(6) Uani 1 1 d . . . . .
O6 O 0.9021(4) 0.22415(16) 0.72843(17) 0.0280(7) Uani 1 1 d . . . . .
N4 N 0.7766(4) 0.37135(19) 0.79990(19) 0.0172(6) Uani 1 1 d . . . . .
N1 N 0.6665(4) 0.42729(18) 0.53094(19) 0.0178(7) Uani 1 1 d . . . . .
N5 N 0.7191(4) 0.45538(19) 0.81573(19) 0.0186(7) Uani 1 1 d . . . . .
H5 H 0.694929 0.475480 0.866639 0.022 Uiso 1 1 calc R . . . .
N3 N 0.8733(4) 0.28834(19) 0.68129(19) 0.0181(7) Uani 1 1 d . . . . .
N2 N 0.8412(4) 0.56070(19) 0.56732(18) 0.0183(7) Uani 1 1 d . . . . .
C1 C 0.7970(5) 0.3701(2) 0.7166(2) 0.0164(7) Uani 1 1 d . . . . .
C2 C 0.7509(5) 0.4530(2) 0.6781(2) 0.0161(7) Uani 1 1 d . . . . .
C4 C 0.7559(5) 0.4803(2) 0.5901(2) 0.0164(7) Uani 1 1 d . . . . .
C3 C 0.7018(5) 0.5066(2) 0.7460(2) 0.0188(8) Uani 1 1 d . . . . .
H3 H 0.662963 0.567944 0.743858 0.023 Uiso 1 1 calc R . . . .

loop_
_atom_site_aniso_label
_atom_site_aniso_U_11
_atom_site_aniso_U_22
_atom_site_aniso_U_33
_atom_site_aniso_U_23
_atom_site_aniso_U_13
_atom_site_aniso_U_12
Na1 0.0167(7) 0.0131(6) 0.0108(7) -0.0036(5) 0.0003(5) -0.0001(5)
O5 0.0268(13) 0.0244(12) 0.0138(14) -0.0025(10) 0.0033(11) 0.0000(11)
O4 0.0251(13) 0.0222(12) 0.0198(15) 0.0026(10) -0.0006(11) -0.0061(11)
O2 0.0306(14) 0.0231(12) 0.0164(14) -0.0025(10) -0.0029(11) -0.0074(11)
O3 0.0397(16) 0.0253(13) 0.0087(13) 0.0020(10) -0.0019(11) -0.0023(11)
O1 0.0370(15) 0.0242(13) 0.0128(14) 0.0067(10) 0.0007(11) -0.0021(12)
O6 0.0424(16) 0.0179(12) 0.0237(16) 0.0053(11) -0.0057(13) 0.0034(12)
N4 0.0191(15) 0.0190(14) 0.0134(16) 0.0010(11) 0.0013(12) -0.0009(12)
N1 0.0212(15) 0.0193(14) 0.0128(16) 0.0018(12) 0.0007(12) 0.0016(12)
N5 0.0236(16) 0.0196(14) 0.0126(16) -0.0025(11) 0.0040(12) 0.0003(12)
N3 0.0198(15) 0.0189(14) 0.0156(17) -0.0016(12) -0.0005(12) -0.0008(12)
N2 0.0204(15) 0.0199(15) 0.0146(17) 0.0002(12) 0.0029(12) 0.0004(12)
C1 0.0188(17) 0.0183(16) 0.0121(18) -0.0014(13) -0.0007(13) 0.0023(13)
C2 0.0177(16) 0.0196(16) 0.0110(18) 0.0001(12) -0.0021(14) -0.0031(13)
C4 0.0207(16) 0.0185(16) 0.0100(17) 0.0011(13) 0.0003(14) 0.0003(14)
C3 0.0235(18) 0.0180(16) 0.0148(19) 0.0023(14) 0.0017(14) -0.0010(14)

loop_
_atom_type_symbol
_atom_type_description
_atom_type_scat_dispersion_real
_atom_type_scat_dispersion_imag
_atom_type_scat_source
C C 0.0033 0.0016 'International Tables Vol C Tables 4.2.6.8 and 6.1.1.4'
H H 0.0000 0.0000 'International Tables Vol C Tables 4.2.6.8 and 6.1.1.4'
N N 0.0061 0.0033 'International Tables Vol C Tables 4.2.6.8 and 6.1.1.4'
Na Na 0.0362 0.0249 'International Tables Vol C Tables 4.2.6.8 and 6.1.1.4'
O O 0.0106 0.0060 'International Tables Vol C Tables 4.2.6.8 and 6.1.1.4'

loop_
_geom_angle_atom_site_label_1
_geom_angle_atom_site_label_2
_geom_angle_atom_site_label_3
_geom_angle
_geom_angle_site_symmetry_1
_geom_angle_site_symmetry_3
_geom_angle_publ_flag
O5 Na1 O5 115.78(8) 1_455 4_456 ?
O5 Na1 O4 53.56(7) 4_456 4_456 ?
O5 Na1 O4 74.18(7) 1_455 4_456 ?
O5 Na1 O1 81.81(7) 4_456 5_666 ?
O5 Na1 O1 59.38(7) 1_455 5_666 ?
O4 Na1 O5 78.95(8) . 4_456 ?
O4 Na1 O5 122.37(8) . 1_455 ?
O4 Na1 O4 130.07(6) . 4_456 ?
O4 Na1 O2 89.29(9) . 8_755 ?
O4 Na1 O3 149.42(9) . 4_456 ?
O4 Na1 O1 69.53(8) . 5_666 ?
O4 Na1 N4 69.82(9) . 6_557 ?
O2 Na1 O5 90.95(8) 8_755 4_456 ?
O2 Na1 O5 140.69(8) 8_755 1_455 ?
O2 Na1 O4 104.41(8) 8_755 4_456 ?
O2 Na1 O1 158.53(9) 8_755 5_666 ?
O3 Na1 O5 86.72(8) 4_456 1_455 ?
O3 Na1 O5 79.66(8) 4_456 4_456 ?
O3 Na1 O4 43.35(7) 4_456 4_456 ?
O3 Na1 O2 69.47(8) 4_456 8_755 ?
O3 Na1 O1 128.17(9) 4_456 5_666 ?
O1 Na1 O4 87.55(7) 5_666 4_456 ?
N4 Na1 O5 142.11(9) 6_557 4_456 ?
N4 Na1 O5 67.67(8) 6_557 1_455 ?
N4 Na1 O4 141.26(9) 6_557 4_456 ?
N4 Na1 O2 109.11(9) 6_557 8_755 ?
N4 Na1 O3 136.99(9) 6_557 4_456 ?
N4 Na1 O1 67.71(8) 6_557 5_666 ?
Na1 O5 Na1 92.15(7) 1_655 4_556 ?
N3 O5 Na1 112.8(2) . 1_655 ?
N3 O5 Na1 151.2(2) . 4_556 ?
Na1 O4 Na1 98.29(8) . 4_556 ?
N1 O4 Na1 159.3(2) . . ?
N1 O4 Na1 83.34(18) . 4_556 ?
N2 O2 Na1 115.8(2) . 8_765 ?
N1 O3 Na1 89.44(18) . 4_556 ?
N2 O1 Na1 127.9(2) . 5_666 ?
N5 N4 Na1 123.1(2) . 6_657 ?
N5 N4 C1 103.6(3) . . ?
C1 N4 Na1 133.2(2) . 6_657 ?
O4 N1 O3 119.5(3) . . ?
O4 N1 C4 117.1(3) . . ?
O3 N1 C4 123.4(3) . . ?
N4 N5 C3 113.3(3) . . ?
O5 N3 O6 124.0(3) . . ?
O5 N3 C1 117.6(3) . . ?
O6 N3 C1 118.3(3) . . ?
O2 N2 C4 116.6(3) . . ?
O1 N2 O2 120.3(3) . . ?
O1 N2 C4 123.1(3) . . ?
N4 C1 N3 116.1(3) . . ?
N4 C1 C2 113.2(3) . . ?
C2 C1 N3 130.5(3) . . ?
C1 C2 C4 130.7(3) . . ?
C3 C2 C1 102.6(3) . . ?
C3 C2 C4 126.6(3) . . ?
N1 C4 N2 120.8(3) . . ?
N1 C4 C2 119.1(3) . . ?
N2 C4 C2 120.0(3) . . ?
N5 C3 C2 107.3(3) . . ?

loop_
_geom_bond_atom_site_label_1
_geom_bond_atom_site_label_2
_geom_bond_distance
_geom_bond_site_symmetry_2
_geom_bond_publ_flag
Na1 O5 2.965(3) 1_455 ?
Na1 O5 2.993(3) 4_456 ?
Na1 O4 3.007(3) 4_456 ?
Na1 O4 2.658(3) . ?
Na1 O2 2.882(3) 8_755 ?
Na1 O3 2.868(3) 4_456 ?
Na1 O1 2.996(3) 5_666 ?
Na1 N4 2.830(3) 6_557 ?
O5 N3 1.225(4) . ?
O4 N1 1.255(4) . ?
O2 N2 1.257(4) . ?
O3 N1 1.261(4) . ?
O1 N2 1.254(4) . ?
O6 N3 1.227(4) . ?
N4 N5 1.333(4) . ?
N4 C1 1.334(5) . ?
N1 C4 1.381(4) . ?
N5 C3 1.349(4) . ?
N3 C1 1.440(4) . ?
N2 C4 1.384(4) . ?
C1 C2 1.410(5) . ?
C2 C4 1.458(5) . ?
C2 C3 1.384(5) . ?
